data_1542323
loop_
_publ_author_name
'Zhang, Xuan'
'Wang, Zhao-Xi'
'Xie, Haomiao'
'Li, Ming-Xing'
'Woods, Toby J.'
'Dunbar, Kim R.'

_publ_section_title
;
 A cobalt(ii) spin-crossover compound with partially charged TCNQ radicals
 and an anomalous conducting behavior
;
_journal_issue 2
_journal_name_full 'Chem. Sci.'
_journal_page_first 1569
_journal_paper_doi 10.1039/C5SC03547C
_journal_volume 7
_journal_year 2016
_chemical_formula_moiety 'C30 H22 Co N6, 3(C12 H4 N4), C2 H3 N'
_chemical_formula_sum 'C68 H37 Co N19'
_chemical_formula_weight 1179.09
_chemical_name_common Co(terpy)2(TCNQ)3(CH3CN)
_chemical_name_systematic 'Cobalt(II) bis(2,2?:6?,2??-terpyridine) tri-7,7,8,8-tetracyanoquinodimethanide acetonitrile'
_space_group_crystal_system orthorhombic
_space_group_IT_number 33
_space_group_name_Hall 'P 2c -2n'
_space_group_name_H-M_alt 'P n a 21'
_symmetry_space_group_name_Hall 'P 2c -2n'
_symmetry_space_group_name_H-M 'P n a 21'
_atom_sites_solution_hydrogens geom
_atom_sites_solution_primary direct
_audit_creation_date 2014-11-17
_audit_creation_method
;
Olex2 1.2
(compiled 2014.09.19 svn.r3010 for OlexSys, GUI svn.r4874)
;
_audit_update_record
;
2015-02-12 deposited with the CCDC.
2015-11-19 downloaded from the CCDC.
;
_cell_angle_alpha 90
_cell_angle_beta 90
_cell_angle_gamma 90
_cell_formula_units_Z 4
_cell_length_a 18.9411(10)
_cell_length_b 8.6917(4)
_cell_length_c 33.5158(17)
_cell_measurement_reflns_used 8992
_cell_measurement_temperature 100
_cell_measurement_theta_max 16.525
_cell_measurement_theta_min 2.164
_cell_volume 5517.7(5)
_computing_cell_refinement 'SAINT v8.34A (Bruker, 2013)'
_computing_data_reduction 'SAINT v8.34A (Bruker, 2013)'
_computing_molecular_graphics 'Olex2 (Dolomanov et al., 2009)'
_computing_publication_material 'Olex2 (Dolomanov et al., 2009)'
_computing_structure_refinement 'ShelXL (Sheldrick, 2008)'
_computing_structure_solution 'ShelXT (Sheldrick, 2008)'
_diffrn_ambient_temperature 100
_diffrn_measured_fraction_theta_full 0.980
_diffrn_measured_fraction_theta_max 0.980
_diffrn_measurement_device_type 'Bruker APEX-II CCD'
_diffrn_measurement_method '\f and \w scans'
_diffrn_radiation_type MoK\a
_diffrn_radiation_wavelength 0.71073
_diffrn_reflns_av_R_equivalents 0.1046
_diffrn_reflns_av_unetI/netI 0.1007
_diffrn_reflns_laue_measured_fraction_full 0.980
_diffrn_reflns_laue_measured_fraction_max 0.980
_diffrn_reflns_limit_h_max 25
_diffrn_reflns_limit_h_min -25
_diffrn_reflns_limit_k_max 7
_diffrn_reflns_limit_k_min -11
_diffrn_reflns_limit_l_max 45
_diffrn_reflns_limit_l_min -45
_diffrn_reflns_number 77611
_diffrn_reflns_point_group_measured_fraction_full 0.982
_diffrn_reflns_point_group_measured_fraction_max 0.981
_diffrn_reflns_theta_full 25.242
_diffrn_reflns_theta_max 29.130
_diffrn_reflns_theta_min 2.150
_diffrn_standards_number 0
_exptl_absorpt_coefficient_mu 0.376
_exptl_absorpt_correction_T_max 0.7441
_exptl_absorpt_correction_T_min 0.6439
_exptl_absorpt_correction_type multi-scan
_exptl_absorpt_process_details
;
SADABS-2012/1 (Bruker,2012) was used for absorption correction.
wR2(int) was 0.0935 before and 0.0830 after correction.
The Ratio of minimum to maximum transmission is 0.8653.
The \l/2 correction factor is Not present.
;
_exptl_crystal_colour purple
_exptl_crystal_density_diffrn 1.419
_exptl_crystal_description needle
_exptl_crystal_F_000 2420
_exptl_crystal_preparation 'Magnetic properties, electrical conducting properties'
_exptl_crystal_size_max 0.149
_exptl_crystal_size_mid 0.038
_exptl_crystal_size_min 0.02
_refine_diff_density_max 0.488
_refine_diff_density_min -0.591
_refine_diff_density_rms 0.126
_refine_ls_abs_structure_details
;
 Refined as an inversion twin.
;
_refine_ls_abs_structure_Flack 0.486(16)
_refine_ls_extinction_method none
_refine_ls_goodness_of_fit_ref 1.010
_refine_ls_hydrogen_treatment constr
_refine_ls_matrix_type full
_refine_ls_number_parameters 795
_refine_ls_number_reflns 14467
_refine_ls_number_restraints 1
_refine_ls_restrained_S_all 1.010
_refine_ls_R_factor_all 0.0796
_refine_ls_R_factor_gt 0.0507
_refine_ls_shift/su_max 0.001
_refine_ls_shift/su_mean 0.000
_refine_ls_structure_factor_coef Fsqd
_refine_ls_weighting_details 'w=1/[\s^2^(Fo^2^)+(0.0545P)^2^] where P=(Fo^2^+2Fc^2^)/3'
_refine_ls_weighting_scheme calc
_refine_ls_wR_factor_gt 0.1083
_refine_ls_wR_factor_ref 0.1243
_reflns_Friedel_coverage 0.971
_reflns_friedel_fraction_full 0.983
_reflns_friedel_fraction_max 0.983
_reflns_number_gt 10980
_reflns_number_total 14467
_reflns_threshold_expression 'I > 2\s(I)'
_cod_data_source_file c5sc03547c2.cif
_cod_data_source_block 100
_cod_database_code 1542323
_shelxl_version_number 2014/6
_shelx_space_group_comment
;
The symmetry employed for this shelxl refinement is uniquely defined
by the following loop, which should always be used as a source of
symmetry information in preference to the above space-group names.
They are only intended as comments.
;
_shelx_estimated_absorpt_t_max 0.993
_shelx_estimated_absorpt_t_min 0.946
_olex2_refinement_description
;
1. Fixed Uiso
 At 1.2 times of:
  All C(H) groups
 At 1.5 times of:
  All C(H,H,H) groups
2.a Aromatic/amide H refined with riding coordinates:
 C51(H51), C15(H15), C38(H38), C9(H9), C39(H39), C7(H7), C36(H36), C63(H63),
 C50(H50), C47(H47), C8(H8), C6(H6), C62(H62), C30(H30), C48(H48), C35(H35),
 C60(H60), C13(H13), C29(H29), C2(H2), C12(H12), C14(H14), C27(H27), C4(H4),
 C59(H59), C25(H25), C3(H3), C23(H23), C19(H19), C17(H17), C22(H22), C28(H28),
 C18(H18), C24(H24)
2.b Idealised Me refined as rotating group:
 C68(H68A,H68B,H68C)
;
_olex2_submission_special_instructions 'No special instructions were received'

loop_
_space_group_symop_operation_xyz
'x, y, z'
'-x, -y, z+1/2'
'x+1/2, -y+1/2, z'
'-x+1/2, y+1/2, z+1/2'

loop_
_atom_site_label
_atom_site_type_symbol
_atom_site_fract_x
_atom_site_fract_y
_atom_site_fract_z
_atom_site_U_iso_or_equiv
_atom_site_adp_type
_atom_site_occupancy
_atom_site_site_symmetry_order
_atom_site_calc_flag
_atom_site_refinement_flags_posn
Co1 Co 0.61795(3) 0.43265(6) 0.37021(2) 0.01413(12) Uani 1 1 d .
N3 N 0.58028(17) 0.2236(4) 0.36034(9) 0.0156(8) Uani 1 1 d .
N4 N 0.60068(19) 0.4356(4) 0.42665(10) 0.0165(8) Uani 1 1 d .
N2 N 0.65755(16) 0.6414(4) 0.36303(9) 0.0141(7) Uani 1 1 d .
N16 N 0.99262(19) 0.8309(5) 0.56199(11) 0.0230(9) Uani 1 1 d .
N9 N 0.6663(2) 0.1688(6) 0.68843(13) 0.0273(10) Uani 1 1 d .
N1 N 0.63671(18) 0.4223(4) 0.31560(10) 0.0136(7) Uani 1 1 d .
N5 N 0.71705(19) 0.3468(5) 0.39243(10) 0.0196(8) Uani 1 1 d .
C10 C 0.6794(2) 0.6722(5) 0.32486(12) 0.0157(9) Uani 1 1 d .
N6 N 0.51047(16) 0.5160(4) 0.37208(11) 0.0176(7) Uani 1 1 d .
N8 N 0.6677(2) 1.1616(5) 0.56982(12) 0.0265(9) Uani 1 1 d .
N12 N 0.8423(2) 1.0414(5) 0.52702(11) 0.0238(9) Uani 1 1 d .
C11 C 0.5875(2) 0.1759(5) 0.32170(12) 0.0160(9) Uani 1 1 d .
N7 N 0.62798(19) 0.7793(5) 0.48927(11) 0.0247(9) Uani 1 1 d .
C55 C 0.9818(2) 0.5375(6) 0.55219(12) 0.0169(9) Uani 1 1 d .
N13 N 0.8185(2) 0.0389(5) 0.64353(11) 0.0217(8) Uani 1 1 d .
C51 C 0.8318(2) 0.7003(5) 0.59484(12) 0.0154(9) Uani 1 1 d .
H51 H 0.8376 0.8072 0.5998 0.018 Uiso 1 1 calc R
C15 C 0.5466(2) 0.1304(6) 0.38614(12) 0.0189(9) Uani 1 1 d .
H15 H 0.5422 0.1616 0.4132 0.023 Uiso 1 1 calc R
C34 C 0.6655(2) 0.7661(5) 0.59336(11) 0.0135(9) Uani 1 1 d .
C38 C 0.6811(2) 0.7254(6) 0.66437(12) 0.0175(9) Uani 1 1 d .
H38 H 0.6892 0.7658 0.6903 0.021 Uiso 1 1 calc R
C58 C 0.98473(19) 0.4362(5) 0.58432(12) 0.0143(8) Uani 1 1 d .
N18 N 1.0169(2) 0.2165(5) 0.75402(11) 0.0304(10) Uani 1 1 d .
N14 N 0.8632(2) 0.4159(5) 0.72345(11) 0.0230(9) Uani 1 1 d .
C9 C 0.7102(2) 0.8102(5) 0.31451(12) 0.0184(9) Uani 1 1 d .
H9 H 0.7245 0.8287 0.2878 0.022 Uiso 1 1 calc R
C53 C 0.8239(2) 0.1699(6) 0.64664(12) 0.0164(9) Uani 1 1 d .
N11 N 0.7843(2) 0.6516(5) 0.45244(11) 0.0243(9) Uani 1 1 d .
C65 C 0.9904(2) -0.0380(6) 0.67698(13) 0.0219(10) Uani 1 1 d .
C39 C 0.6767(2) 0.8243(6) 0.63285(12) 0.0154(9) Uani 1 1 d .
H39 H 0.6811 0.9320 0.6371 0.018 Uiso 1 1 calc R
C52 C 0.8324(2) 0.3315(5) 0.65181(12) 0.0143(9) Uani 1 1 d .
C7 C 0.6976(2) 0.8918(6) 0.38217(12) 0.0193(10) Uani 1 1 d .
H7 H 0.7037 0.9668 0.4025 0.023 Uiso 1 1 calc R
N15 N 0.9673(2) 0.4420(5) 0.47962(11) 0.0302(10) Uani 1 1 d .
C36 C 0.6628(2) 0.5062(6) 0.62027(13) 0.0159(9) Uani 1 1 d .
H36 H 0.6580 0.3985 0.6161 0.019 Uiso 1 1 calc R
C5 C 0.6215(2) 0.2915(5) 0.29605(12) 0.0152(9) Uani 1 1 d .
C41 C 0.6717(2) 0.3000(6) 0.68971(13) 0.0195(10) Uani 1 1 d .
C63 C 0.9996(2) 0.4898(6) 0.62394(13) 0.0152(8) Uani 1 1 d .
H63 H 1.0066 0.5966 0.6285 0.018 Uiso 1 1 calc R
C50 C 0.8367(2) 0.5978(5) 0.62559(12) 0.0154(9) Uani 1 1 d .
H50 H 0.8470 0.6349 0.6516 0.018 Uiso 1 1 calc R
C37 C 0.6740(2) 0.5647(5) 0.65949(12) 0.0166(9) Uani 1 1 d .
C54 C 0.8490(2) 0.3803(5) 0.69124(13) 0.0165(9) Uani 1 1 d .
C49 C 0.82689(19) 0.4372(5) 0.61981(11) 0.0131(8) Uani 1 1 d .
C45 C 0.8280(2) 0.9120(6) 0.52627(12) 0.0180(9) Uani 1 1 d .
C33 C 0.6650(2) 1.0299(6) 0.56565(12) 0.0190(10) Uani 1 1 d .
C43 C 0.8129(2) 0.7524(5) 0.52314(12) 0.0165(9) Uani 1 1 d .
C56 C 0.9726(2) 0.4848(6) 0.51203(13) 0.0207(10) Uani 1 1 d .
C31 C 0.6600(2) 0.8673(6) 0.56033(12) 0.0170(9) Uani 1 1 d .
C20 C 0.6490(2) 0.3732(6) 0.45164(12) 0.0189(9) Uani 1 1 d .
C47 C 0.8088(2) 0.4868(5) 0.54925(12) 0.0147(9) Uani 1 1 d .
H47 H 0.7995 0.4494 0.5231 0.018 Uiso 1 1 calc R
C57 C 0.9880(2) 0.7011(6) 0.55770(12) 0.0176(9) Uani 1 1 d .
C8 C 0.7201(2) 0.9215(6) 0.34356(14) 0.0199(9) Uani 1 1 d .
H8 H 0.7419 1.0168 0.3371 0.024 Uiso 1 1 calc R
N17 N 0.9854(2) -0.1692(5) 0.67508(13) 0.0310(10) Uani 1 1 d .
C6 C 0.6662(2) 0.7515(6) 0.39084(12) 0.0178(9) Uani 1 1 d .
H6 H 0.6502 0.7325 0.4173 0.021 Uiso 1 1 calc R
C64 C 0.9973(2) 0.1246(6) 0.68140(12) 0.0181(10) Uani 1 1 d .
C62 C 1.0037(2) 0.3896(5) 0.65506(12) 0.0156(9) Uani 1 1 d .
H62 H 1.0138 0.4279 0.6810 0.019 Uiso 1 1 calc R
C30 C 0.4679(2) 0.5575(6) 0.34197(14) 0.0226(10) Uani 1 1 d .
H30 H 0.4817 0.5328 0.3155 0.027 Uiso 1 1 calc R
N10 N 0.6931(3) 0.5715(5) 0.76405(12) 0.0353(11) Uani 1 1 d .
C44 C 0.7969(2) 0.6977(6) 0.48392(12) 0.0180(9) Uani 1 1 d .
C48 C 0.8132(2) 0.3845(5) 0.58026(12) 0.0137(8) Uani 1 1 d .
H48 H 0.8071 0.2777 0.5754 0.016 Uiso 1 1 calc R
C35 C 0.6590(2) 0.6057(6) 0.58848(12) 0.0154(9) Uani 1 1 d .
H35 H 0.6519 0.5652 0.5625 0.018 Uiso 1 1 calc R
C1 C 0.6671(2) 0.5432(5) 0.29729(12) 0.0149(9) Uani 1 1 d .
C21 C 0.7151(2) 0.3221(5) 0.43221(12) 0.0189(9) Uani 1 1 d .
C61 C 0.9933(2) 0.2278(6) 0.64961(12) 0.0175(9) Uani 1 1 d .
C66 C 1.0086(2) 0.1768(6) 0.72158(13) 0.0201(9) Uani 1 1 d .
C32 C 0.6434(2) 0.8178(6) 0.52107(12) 0.0167(9) Uani 1 1 d .
C16 C 0.5383(2) 0.4874(5) 0.44084(12) 0.0171(9) Uani 1 1 d .
C60 C 0.9774(2) 0.1742(6) 0.60984(12) 0.0184(9) Uani 1 1 d .
H60 H 0.9703 0.0674 0.6053 0.022 Uiso 1 1 calc R
C13 C 0.5266(2) -0.0587(6) 0.33569(13) 0.0223(10) Uani 1 1 d .
H13 H 0.5083 -0.1553 0.3274 0.027 Uiso 1 1 calc R
C29 C 0.4047(2) 0.6350(6) 0.34775(15) 0.0263(11) Uani 1 1 d .
H29 H 0.3753 0.6608 0.3258 0.032 Uiso 1 1 calc R
C2 C 0.6841(2) 0.5352(5) 0.25693(12) 0.0176(9) Uani 1 1 d .
H2 H 0.7060 0.6196 0.2438 0.021 Uiso 1 1 calc R
C12 C 0.5623(2) 0.0344(6) 0.30896(13) 0.0192(9) Uani 1 1 d .
H12 H 0.5695 0.0018 0.2822 0.023 Uiso 1 1 calc R
C46 C 0.8179(2) 0.6481(6) 0.55523(12) 0.0150(9) Uani 1 1 d .
C14 C 0.5181(2) -0.0093(5) 0.37459(14) 0.0214(9) Uani 1 1 d .
H14 H 0.4929 -0.0707 0.3932 0.026 Uiso 1 1 calc R
C27 C 0.4280(2) 0.6286(6) 0.41803(14) 0.0239(10) Uani 1 1 d .
H27 H 0.4151 0.6520 0.4447 0.029 Uiso 1 1 calc R
C4 C 0.6369(2) 0.2776(6) 0.25548(12) 0.0200(10) Uani 1 1 d .
H4 H 0.6260 0.1857 0.2414 0.024 Uiso 1 1 calc R
C59 C 0.9724(2) 0.2742(5) 0.57889(12) 0.0165(9) Uani 1 1 d .
H59 H 0.9606 0.2365 0.5531 0.020 Uiso 1 1 calc R
C26 C 0.4896(2) 0.5488(5) 0.40997(13) 0.0190(10) Uani 1 1 d .
C25 C 0.7769(2) 0.3126(6) 0.37275(16) 0.0251(10) Uani 1 1 d .
H25 H 0.7786 0.3294 0.3448 0.030 Uiso 1 1 calc R
C3 C 0.6683(2) 0.4004(6) 0.23612(13) 0.0239(11) Uani 1 1 d .
H3 H 0.6793 0.3929 0.2085 0.029 Uiso 1 1 calc R
C42 C 0.6867(2) 0.5224(6) 0.73213(14) 0.0237(10) Uani 1 1 d .
C23 C 0.8328(3) 0.2248(6) 0.43270(17) 0.0341(13) Uani 1 1 d .
H23 H 0.8724 0.1833 0.4464 0.041 Uiso 1 1 calc R
C19 C 0.6351(3) 0.3611(6) 0.49240(13) 0.0235(10) Uani 1 1 d .
H19 H 0.6690 0.3171 0.5099 0.028 Uiso 1 1 calc R
C40 C 0.6778(2) 0.4632(6) 0.69291(13) 0.0203(10) Uani 1 1 d .
C68 C 0.9158(4) 0.4005(8) 0.24710(18) 0.0489(16) Uani 1 1 d .
H68A H 0.8950 0.4259 0.2211 0.073 Uiso 1 1 calc GR
H68B H 0.9142 0.2889 0.2511 0.073 Uiso 1 1 calc GR
H68C H 0.9649 0.4356 0.2478 0.073 Uiso 1 1 calc GR
C17 C 0.5218(2) 0.4772(6) 0.48128(12) 0.0240(11) Uani 1 1 d .
H17 H 0.4777 0.5127 0.4910 0.029 Uiso 1 1 calc R
C22 C 0.7711(3) 0.2576(6) 0.45294(15) 0.0281(11) Uani 1 1 d .
H22 H 0.7670 0.2363 0.4806 0.034 Uiso 1 1 calc R
C28 C 0.3856(2) 0.6738(7) 0.38638(15) 0.0292(12) Uani 1 1 d .
H28 H 0.3437 0.7309 0.3912 0.035 Uiso 1 1 calc R
C18 C 0.5712(3) 0.4142(6) 0.50691(13) 0.0269(11) Uani 1 1 d .
H18 H 0.5611 0.4073 0.5346 0.032 Uiso 1 1 calc R
C24 C 0.8361(2) 0.2536(7) 0.39173(17) 0.0337(13) Uani 1 1 d .
H24 H 0.8781 0.2332 0.3771 0.040 Uiso 1 1 calc R
N19 N 0.8459(3) 0.5379(8) 0.3028(2) 0.0633(17) Uani 1 1 d .
C67 C 0.8769(3) 0.4747(8) 0.27782(19) 0.0425(15) Uani 1 1 d .

loop_
_atom_site_aniso_label
_atom_site_aniso_U_11
_atom_site_aniso_U_22
_atom_site_aniso_U_33
_atom_site_aniso_U_23
_atom_site_aniso_U_13
_atom_site_aniso_U_12
Co1 0.0154(2) 0.0133(3) 0.0137(2) 0.0006(3) 0.0010(2) -0.0011(2)
N3 0.0155(16) 0.016(2) 0.0148(17) -0.0001(14) 0.0010(12) 0.0004(14)
N4 0.0179(16) 0.015(2) 0.0161(16) 0.0022(15) 0.0004(14) -0.0021(15)
N2 0.0115(15) 0.015(2) 0.0157(18) 0.0007(14) -0.0010(12) 0.0021(14)
N16 0.0205(19) 0.024(3) 0.025(2) 0.0011(19) 0.0018(15) 0.0000(18)
N9 0.026(2) 0.021(3) 0.035(2) 0.005(2) 0.0058(17) 0.0021(19)
N1 0.0140(15) 0.012(2) 0.0143(16) 0.0010(14) 0.0019(13) 0.0024(14)
N5 0.0208(18) 0.014(2) 0.0236(19) 0.0006(15) -0.0007(14) -0.0010(16)
C10 0.0130(18) 0.016(2) 0.0177(19) -0.0011(18) 0.0002(15) -0.0006(17)
N6 0.0176(15) 0.017(2) 0.0184(15) 0.0004(18) 0.0034(15) -0.0019(13)
N8 0.030(2) 0.022(3) 0.028(2) 0.0062(19) -0.0058(16) -0.0029(19)
N12 0.026(2) 0.020(2) 0.026(2) 0.0010(17) -0.0006(16) 0.0007(18)
C11 0.0156(19) 0.015(2) 0.0168(19) 0.0008(17) -0.0012(15) 0.0028(17)
N7 0.0241(19) 0.032(3) 0.0182(18) -0.0001(17) 0.0014(15) -0.0005(18)
C55 0.0130(18) 0.019(3) 0.0188(19) -0.0020(18) 0.0000(15) -0.0005(17)
N13 0.025(2) 0.018(2) 0.0213(18) 0.0004(17) -0.0010(15) 0.0001(17)
C51 0.0130(18) 0.012(2) 0.021(2) -0.0012(18) 0.0001(15) -0.0003(16)
C15 0.017(2) 0.021(3) 0.0188(19) 0.0006(19) 0.0000(15) -0.0036(19)
C34 0.0093(17) 0.017(3) 0.0141(18) 0.0019(18) -0.0013(14) 0.0001(17)
C38 0.0162(19) 0.019(3) 0.0173(19) -0.0017(18) -0.0002(15) -0.0001(18)
C58 0.0090(17) 0.016(2) 0.0174(18) 0.0000(17) 0.0030(14) -0.0005(17)
N18 0.036(2) 0.032(3) 0.023(2) 0.0045(19) 0.0001(17) 0.003(2)
N14 0.0279(19) 0.022(2) 0.0192(17) -0.0020(17) -0.0012(14) 0.0010(17)
C9 0.019(2) 0.017(3) 0.020(2) 0.0033(18) 0.0004(16) -0.0008(18)
C53 0.0159(19) 0.019(3) 0.0147(18) 0.0031(19) -0.0012(15) 0.0014(19)
N11 0.027(2) 0.024(3) 0.0217(19) 0.0031(17) -0.0012(15) -0.0010(17)
C65 0.021(2) 0.021(3) 0.024(2) 0.003(2) 0.0021(17) 0.001(2)
C39 0.0113(18) 0.016(2) 0.019(2) -0.0001(18) 0.0005(14) -0.0011(17)
C52 0.0130(18) 0.012(2) 0.018(2) -0.0008(17) 0.0022(14) -0.0010(17)
C7 0.019(2) 0.018(3) 0.020(2) -0.0027(18) -0.0047(15) 0.0001(18)
N15 0.037(2) 0.032(3) 0.0215(19) -0.0005(18) 0.0028(17) -0.004(2)
C36 0.0116(18) 0.015(2) 0.021(2) 0.0023(18) -0.0003(15) -0.0002(17)
C5 0.0147(19) 0.013(2) 0.0177(19) -0.0015(17) 0.0001(15) 0.0010(17)
C41 0.015(2) 0.020(3) 0.023(2) 0.004(2) 0.0029(16) 0.0034(19)
C63 0.0123(16) 0.013(2) 0.0203(19) -0.0026(17) 0.0023(14) -0.0010(15)
C50 0.0133(18) 0.017(3) 0.0159(18) -0.0017(17) 0.0007(14) -0.0001(17)
C37 0.0113(18) 0.018(3) 0.0201(19) 0.0008(19) 0.0025(14) 0.0007(18)
C54 0.0133(19) 0.012(2) 0.024(2) 0.0017(18) 0.0035(16) 0.0014(18)
C49 0.0091(16) 0.015(2) 0.0153(17) 0.0000(18) -0.0003(13) 0.0020(16)
C45 0.0164(19) 0.021(3) 0.0169(19) 0.0023(19) -0.0002(15) 0.0008(19)
C33 0.0152(19) 0.023(3) 0.018(2) 0.003(2) -0.0003(15) -0.0032(19)
C43 0.0140(19) 0.016(3) 0.020(2) -0.0004(18) 0.0002(15) 0.0003(17)
C56 0.016(2) 0.023(3) 0.023(2) 0.002(2) 0.0011(17) -0.0016(18)
C31 0.0142(19) 0.017(3) 0.020(2) -0.0018(19) -0.0014(16) -0.0011(18)
C20 0.025(2) 0.013(2) 0.019(2) -0.0002(18) -0.0027(17) -0.0041(19)
C47 0.0131(18) 0.015(2) 0.0156(19) -0.0036(17) -0.0005(14) 0.0004(17)
C57 0.0137(19) 0.022(3) 0.0170(19) 0.0014(19) 0.0030(15) 0.0005(19)
C8 0.0148(19) 0.018(3) 0.027(2) 0.001(2) -0.0022(16) -0.0024(18)
N17 0.037(2) 0.021(3) 0.035(2) 0.002(2) 0.0015(18) -0.001(2)
C6 0.0155(19) 0.021(3) 0.017(2) -0.0019(18) -0.0018(15) 0.0005(18)
C64 0.017(2) 0.018(3) 0.019(2) -0.0006(19) 0.0001(16) -0.0006(19)
C62 0.0146(19) 0.015(2) 0.0177(19) -0.0044(18) -0.0021(15) -0.0019(17)
C30 0.024(2) 0.022(3) 0.022(2) 0.006(2) 0.0019(17) -0.004(2)
N10 0.049(3) 0.032(3) 0.025(2) 0.006(2) -0.0027(19) 0.010(2)
C44 0.0149(19) 0.017(3) 0.022(2) 0.0045(18) 0.0004(15) -0.0007(18)
C48 0.0110(18) 0.011(2) 0.0188(19) 0.0002(17) 0.0009(14) -0.0018(16)
C35 0.0125(19) 0.014(2) 0.019(2) -0.0014(18) -0.0010(15) 0.0012(17)
C1 0.0120(18) 0.015(2) 0.0175(18) 0.0025(17) 0.0014(14) -0.0014(17)
C21 0.027(2) 0.010(2) 0.020(2) -0.0011(17) -0.0052(17) -0.0038(18)
C61 0.0130(18) 0.021(3) 0.018(2) -0.0007(18) 0.0018(15) 0.0003(18)
C66 0.019(2) 0.016(3) 0.025(2) 0.0050(19) 0.0022(17) 0.0007(19)
C32 0.0137(18) 0.017(3) 0.019(2) 0.0035(18) 0.0008(15) 0.0009(18)
C16 0.019(2) 0.015(2) 0.0173(19) -0.0034(18) 0.0040(15) -0.0071(18)
C60 0.018(2) 0.016(3) 0.021(2) -0.0049(19) 0.0018(16) 0.0020(18)
C13 0.026(2) 0.014(3) 0.027(2) -0.0032(19) -0.0002(18) -0.0060(19)
C29 0.020(2) 0.022(3) 0.037(3) 0.007(2) -0.0022(19) -0.002(2)
C2 0.019(2) 0.015(3) 0.018(2) 0.0057(18) 0.0017(16) -0.0015(18)
C12 0.021(2) 0.019(3) 0.0179(19) -0.0003(18) -0.0009(16) 0.0018(19)
C46 0.0093(17) 0.017(3) 0.0188(19) 0.0006(18) 0.0007(15) 0.0003(17)
C14 0.0189(19) 0.019(2) 0.027(2) 0.007(2) 0.0045(18) -0.0052(17)
C27 0.018(2) 0.025(3) 0.028(2) -0.008(2) 0.0063(18) -0.0054(19)
C4 0.026(2) 0.016(3) 0.018(2) -0.0021(18) 0.0002(17) 0.0016(19)
C59 0.0160(19) 0.016(2) 0.0176(19) -0.0039(18) 0.0033(15) 0.0021(18)
C26 0.019(2) 0.016(3) 0.022(2) -0.0038(18) 0.0038(16) -0.0060(18)
C25 0.021(2) 0.024(3) 0.030(2) -0.003(2) 0.003(2) 0.0012(18)
C3 0.031(2) 0.024(3) 0.017(2) -0.0005(19) 0.0042(18) 0.004(2)
C42 0.024(2) 0.023(3) 0.024(2) 0.008(2) 0.0007(18) 0.005(2)
C23 0.029(3) 0.023(3) 0.050(3) -0.011(3) -0.016(2) 0.013(2)
C19 0.034(2) 0.021(3) 0.015(2) 0.0047(19) -0.0063(18) -0.012(2)
C40 0.020(2) 0.022(3) 0.020(2) 0.003(2) 0.0014(16) 0.0031(19)
C68 0.056(4) 0.048(5) 0.043(3) 0.002(3) -0.013(3) -0.009(3)
C17 0.028(2) 0.027(3) 0.016(2) -0.0039(19) 0.0037(17) -0.015(2)
C22 0.036(3) 0.017(3) 0.032(2) -0.003(2) -0.015(2) 0.005(2)
C28 0.017(2) 0.026(3) 0.045(3) 0.000(2) 0.0030(19) 0.001(2)
C18 0.033(3) 0.031(3) 0.017(2) -0.003(2) 0.0034(18) -0.019(2)
C24 0.020(2) 0.029(3) 0.052(3) -0.006(2) -0.004(2) 0.009(2)
N19 0.049(3) 0.059(4) 0.081(4) 0.007(4) 0.003(3) -0.015(3)
C67 0.030(3) 0.049(4) 0.049(3) 0.009(3) -0.004(3) -0.009(3)

loop_
_atom_type_symbol
_atom_type_description
_atom_type_scat_dispersion_real
_atom_type_scat_dispersion_imag
_atom_type_scat_source
C C 0.0033 0.0016 'International Tables Vol C Tables 4.2.6.8 and 6.1.1.4'
H H 0.0000 0.0000 'International Tables Vol C Tables 4.2.6.8 and 6.1.1.4'
Co Co 0.3494 0.9721 'International Tables Vol C Tables 4.2.6.8 and 6.1.1.4'
N N 0.0061 0.0033 'International Tables Vol C Tables 4.2.6.8 and 6.1.1.4'

loop_
_geom_angle_atom_site_label_1
_geom_angle_atom_site_label_2
_geom_angle_atom_site_label_3
_geom_angle
N3 Co1 N5 93.10(15)
N3 Co1 N6 88.45(14)
N4 Co1 N3 96.64(15)
N4 Co1 N2 99.90(15)
N4 Co1 N5 79.19(15)
N4 Co1 N6 78.84(15)
N2 Co1 N3 163.36(13)
N2 Co1 N5 91.68(14)
N2 Co1 N6 93.04(13)
N1 Co1 N3 81.99(15)
N1 Co1 N4 177.70(17)
N1 Co1 N2 81.53(15)
N1 Co1 N5 99.01(14)
N1 Co1 N6 102.93(15)
N5 Co1 N6 158.01(14)
C11 N3 Co1 113.6(3)
C15 N3 Co1 128.0(3)
C15 N3 C11 118.3(4)
C20 N4 Co1 119.3(3)
C16 N4 Co1 120.0(3)
C16 N4 C20 120.5(4)
C10 N2 Co1 114.0(3)
C6 N2 Co1 127.9(3)
C6 N2 C10 118.1(4)
C5 N1 Co1 118.6(3)
C5 N1 C1 122.0(4)
C1 N1 Co1 119.4(3)
C21 N5 Co1 111.9(3)
C25 N5 Co1 129.9(3)
C25 N5 C21 118.2(4)
N2 C10 C9 122.2(4)
N2 C10 C1 112.9(4)
C9 C10 C1 124.9(4)
C30 N6 Co1 129.4(3)
C30 N6 C26 118.2(4)
C26 N6 Co1 111.7(3)
N3 C11 C5 113.0(4)
N3 C11 C12 121.8(4)
C12 C11 C5 125.2(4)
C58 C55 C56 122.0(4)
C58 C55 C57 121.5(4)
C56 C55 C57 116.5(4)
C50 C51 H51 119.8
C50 C51 C46 120.5(4)
C46 C51 H51 119.8
N3 C15 H15 118.9
N3 C15 C14 122.2(4)
C14 C15 H15 118.9
C31 C34 C39 120.8(4)
C35 C34 C39 118.0(4)
C35 C34 C31 121.2(4)
C39 C38 H38 119.1
C39 C38 C37 121.8(4)
C37 C38 H38 119.1
C55 C58 C63 121.2(4)
C55 C58 C59 121.0(4)
C63 C58 C59 117.8(4)
C10 C9 H9 120.4
C10 C9 C8 119.2(4)
C8 C9 H9 120.4
N13 C53 C52 177.7(5)
N17 C65 C64 177.2(5)
C34 C39 H39 119.9
C38 C39 C34 120.1(4)
C38 C39 H39 119.9
C54 C52 C53 115.6(4)
C49 C52 C53 122.6(4)
C49 C52 C54 121.7(4)
C8 C7 H7 120.3
C8 C7 C6 119.4(4)
C6 C7 H7 120.3
C37 C36 H36 120.1
C35 C36 H36 120.1
C35 C36 C37 119.8(4)
N1 C5 C11 112.8(4)
N1 C5 C4 120.2(4)
C4 C5 C11 127.0(4)
N9 C41 C40 177.8(5)
C58 C63 H63 119.6
C62 C63 C58 120.8(5)
C62 C63 H63 119.6
C51 C50 H50 119.0
C51 C50 C49 121.9(4)
C49 C50 H50 119.0
C38 C37 C36 118.3(4)
C38 C37 C40 121.0(4)
C36 C37 C40 120.7(4)
N14 C54 C52 178.1(5)
C52 C49 C50 121.6(4)
C52 C49 C48 120.6(4)
C50 C49 C48 117.8(4)
N12 C45 C43 176.5(5)
N8 C33 C31 178.7(5)
C45 C43 C44 115.8(4)
C46 C43 C45 123.9(4)
C46 C43 C44 120.1(4)
N15 C56 C55 178.0(5)
C34 C31 C33 120.8(4)
C34 C31 C32 123.5(4)
C32 C31 C33 115.5(4)
N4 C20 C21 114.8(4)
N4 C20 C19 120.5(4)
C19 C20 C21 124.6(4)
C48 C47 H47 119.2
C48 C47 C46 121.6(4)
C46 C47 H47 119.2
N16 C57 C55 179.6(5)
C9 C8 C7 119.0(4)
C9 C8 H8 120.5
C7 C8 H8 120.5
N2 C6 C7 122.1(4)
N2 C6 H6 118.9
C7 C6 H6 118.9
C65 C64 C66 115.1(4)
C61 C64 C65 123.6(4)
C61 C64 C66 121.4(4)
C63 C62 H62 119.2
C63 C62 C61 121.5(4)
C61 C62 H62 119.2
N6 C30 H30 118.5
N6 C30 C29 123.0(4)
C29 C30 H30 118.5
N11 C44 C43 179.1(5)
C49 C48 H48 119.8
C47 C48 C49 120.5(4)
C47 C48 H48 119.8
C34 C35 H35 119.0
C36 C35 C34 121.9(4)
C36 C35 H35 119.0
N1 C1 C10 112.1(4)
N1 C1 C2 120.2(4)
C2 C1 C10 127.7(4)
N5 C21 C20 114.2(4)
N5 C21 C22 122.5(4)
C22 C21 C20 123.2(4)
C64 C61 C62 121.8(4)
C64 C61 C60 120.6(4)
C62 C61 C60 117.6(4)
N18 C66 C64 178.8(5)
N7 C32 C31 178.0(5)
N4 C16 C26 114.7(3)
N4 C16 C17 121.1(4)
C17 C16 C26 124.2(4)
C61 C60 H60 119.5
C59 C60 C61 120.9(5)
C59 C60 H60 119.5
C12 C13 H13 120.5
C14 C13 H13 120.5
C14 C13 C12 119.1(4)
C30 C29 H29 120.9
C28 C29 C30 118.3(4)
C28 C29 H29 120.9
C1 C2 H2 120.7
C1 C2 C3 118.5(4)
C3 C2 H2 120.7
C11 C12 H12 120.4
C13 C12 C11 119.2(4)
C13 C12 H12 120.4
C43 C46 C51 121.1(4)
C43 C46 C47 121.1(4)
C47 C46 C51 117.7(4)
C15 C14 H14 120.3
C13 C14 C15 119.4(4)
C13 C14 H14 120.3
C26 C27 H27 120.6
C26 C27 C28 118.8(4)
C28 C27 H27 120.6
C5 C4 H4 120.6
C3 C4 C5 118.7(4)
C3 C4 H4 120.6
C58 C59 H59 119.4
C60 C59 C58 121.3(4)
C60 C59 H59 119.4
N6 C26 C16 113.3(4)
N6 C26 C27 122.1(4)
C27 C26 C16 124.6(4)
N5 C25 H25 118.7
N5 C25 C24 122.6(5)
C24 C25 H25 118.7
C2 C3 H3 119.8
C4 C3 C2 120.3(4)
C4 C3 H3 119.8
N10 C42 C40 179.1(5)
C22 C23 H23 120.5
C22 C23 C24 118.9(4)
C24 C23 H23 120.5
C20 C19 H19 120.5
C18 C19 C20 118.9(4)
C18 C19 H19 120.5
C41 C40 C37 123.4(4)
C42 C40 C41 116.0(4)
C42 C40 C37 120.5(5)
H68A C68 H68B 109.5
H68A C68 H68C 109.5
H68B C68 H68C 109.5
C67 C68 H68A 109.5
C67 C68 H68B 109.5
C67 C68 H68C 109.5
C16 C17 H17 120.7
C18 C17 C16 118.6(4)
C18 C17 H17 120.7
C21 C22 H22 120.5
C23 C22 C21 119.0(5)
C23 C22 H22 120.5
C29 C28 C27 119.6(4)
C29 C28 H28 120.2
C27 C28 H28 120.2
C19 C18 H18 119.8
C17 C18 C19 120.3(4)
C17 C18 H18 119.8
C25 C24 C23 118.7(5)
C25 C24 H24 120.7
C23 C24 H24 120.7
N19 C67 C68 178.6(8)

loop_
_geom_bond_atom_site_label_1
_geom_bond_atom_site_label_2
_geom_bond_distance
Co1 N3 1.980(4)
Co1 N4 1.920(3)
Co1 N2 1.978(4)
Co1 N1 1.867(3)
Co1 N5 2.153(4)
Co1 N6 2.162(3)
N3 C11 1.367(5)
N3 C15 1.346(6)
N4 C20 1.354(6)
N4 C16 1.351(6)
N2 C10 1.371(5)
N2 C6 1.345(6)
N16 C57 1.141(6)
N9 C41 1.145(6)
N1 C5 1.344(6)
N1 C1 1.346(6)
N5 C21 1.351(5)
N5 C25 1.344(5)
C10 C9 1.378(6)
C10 C1 1.472(6)
N6 C30 1.341(6)
N6 C26 1.360(6)
N8 C33 1.154(6)
N12 C45 1.156(6)
C11 C5 1.470(6)
C11 C12 1.387(7)
N7 C32 1.155(5)
C55 C58 1.392(6)
C55 C56 1.432(6)
C55 C57 1.439(7)
N13 C53 1.148(6)
C51 H51 0.9500
C51 C50 1.366(6)
C51 C46 1.428(6)
C15 H15 0.9500
C15 C14 1.384(7)
C34 C39 1.433(6)
C34 C31 1.418(6)
C34 C35 1.408(6)
C38 H38 0.9500
C38 C39 1.364(6)
C38 C37 1.413(6)
C58 C63 1.435(6)
C58 C59 1.439(6)
N18 C66 1.152(6)
N14 C54 1.155(6)
C9 H9 0.9500
C9 C8 1.385(6)
C53 C52 1.424(6)
N11 C44 1.154(5)
C65 N17 1.146(6)
C65 C64 1.427(7)
C39 H39 0.9500
C52 C54 1.423(6)
C52 C49 1.416(6)
C7 H7 0.9500
C7 C8 1.387(6)
C7 C6 1.388(7)
N15 C56 1.153(6)
C36 H36 0.9500
C36 C37 1.425(6)
C36 C35 1.375(6)
C5 C4 1.396(6)
C41 C40 1.427(7)
C63 H63 0.9500
C63 C62 1.361(6)
C50 H50 0.9500
C50 C49 1.421(6)
C37 C40 1.428(6)
C49 C48 1.426(6)
C45 C43 1.421(7)
C33 C31 1.427(7)
C43 C44 1.430(6)
C43 C46 1.410(6)
C31 C32 1.420(6)
C20 C21 1.479(6)
C20 C19 1.395(6)
C47 H47 0.9500
C47 C48 1.370(6)
C47 C46 1.427(6)
C8 H8 0.9500
C6 H6 0.9500
C64 C61 1.395(6)
C64 C66 1.437(6)
C62 H62 0.9500
C62 C61 1.432(6)
C30 H30 0.9500
C30 C29 1.387(7)
N10 C42 1.158(6)
C48 H48 0.9500
C35 H35 0.9500
C1 C2 1.392(5)
C21 C22 1.386(6)
C61 C60 1.444(6)
C16 C26 1.484(6)
C16 C17 1.393(6)
C60 H60 0.9500
C60 C59 1.357(6)
C13 H13 0.9500
C13 C12 1.384(6)
C13 C14 1.382(6)
C29 H29 0.9500
C29 C28 1.386(7)
C2 H2 0.9500
C2 C3 1.396(7)
C12 H12 0.9500
C14 H14 0.9500
C27 H27 0.9500
C27 C26 1.384(6)
C27 C28 1.388(7)
C4 H4 0.9500
C4 C3 1.384(7)
C59 H59 0.9500
C25 H25 0.9500
C25 C24 1.389(6)
C3 H3 0.9500
C42 C40 1.422(7)
C23 H23 0.9500
C23 C22 1.382(7)
C23 C24 1.397(8)
C19 H19 0.9500
C19 C18 1.384(7)
C68 H68A 0.9800
C68 H68B 0.9800
C68 H68C 0.9800
C68 C67 1.420(10)
C17 H17 0.9500
C17 C18 1.382(7)
C22 H22 0.9500
C28 H28 0.9500
C18 H18 0.9500
C24 H24 0.9500
N19 C67 1.159(9)
